data_1554097
loop_
_publ_author_name
'Zhu, Qiuhua'
'Dai, Chenshu'
'Huang, Cuihong'
'Zheng, Sichao'
'Tian, Yuanxin'

_publ_section_title
;
 Racemates Have Much Higher Solid-State Fluorescence Efficiency than Their
 Levo- and Dextrorotary Enantiomers
;
_journal_issue 45
_journal_name_full 'The Journal of Physical Chemistry C'
_journal_page_first 25503
_journal_paper_doi 10.1021/acs.jpcc.7b09170
_journal_volume 121
_journal_year 2017
_chemical_formula_moiety 'C28 H27 Br N2 O4'
_chemical_formula_sum 'C28 H27 Br N2 O4'
_chemical_formula_weight 535.41
_space_group_crystal_system monoclinic
_space_group_IT_number 4
_space_group_name_Hall 'P 2yb'
_space_group_name_H-M_alt 'P 1 21 1'
_atom_sites_solution_hydrogens geom
_atom_sites_solution_primary dual
_audit_creation_date 2016-07-27
_audit_creation_method
;
Olex2 1.2-beta
(compiled 2016.07.08 svn.r3312 for OlexSys, GUI svn.r5203)
;
_cell_angle_alpha 90
_cell_angle_beta 91.95(5)
_cell_angle_gamma 90
_cell_formula_units_Z 4
_cell_length_a 11.40(3)
_cell_length_b 19.60(5)
_cell_length_c 11.58(3)
_cell_measurement_reflns_used 2016
_cell_measurement_temperature 296.15
_cell_measurement_theta_max 20
_cell_measurement_theta_min 2
_cell_volume 2586(12)
_computing_cell_refinement 'SAINT v8.34A (Bruker, 2013)'
_computing_data_reduction 'SAINT v8.34A (Bruker, 2013)'
_computing_molecular_graphics 'Olex2 (Dolomanov et al., 2009)'
_computing_publication_material 'Olex2 (Dolomanov et al., 2009)'
_computing_structure_refinement 'ShelXL (Sheldrick, 2015)'
_computing_structure_solution 'ShelXT (Sheldrick, 2015)'
_diffrn_ambient_temperature 296.15
_diffrn_measured_fraction_theta_full 0.999
_diffrn_measured_fraction_theta_max 0.998
_diffrn_measurement_device_type 'Bruker P4'
_diffrn_measurement_method '\w scans'
_diffrn_radiation_monochromator graphite
_diffrn_radiation_type MoK\a
_diffrn_radiation_wavelength 0.71073
_diffrn_reflns_av_R_equivalents 0.0767
_diffrn_reflns_av_unetI/netI 0.1457
_diffrn_reflns_Laue_measured_fraction_full 0.999
_diffrn_reflns_Laue_measured_fraction_max 0.998
_diffrn_reflns_limit_h_max 13
_diffrn_reflns_limit_h_min -13
_diffrn_reflns_limit_k_max 17
_diffrn_reflns_limit_k_min -23
_diffrn_reflns_limit_l_max 14
_diffrn_reflns_limit_l_min -13
_diffrn_reflns_number 13797
_diffrn_reflns_point_group_measured_fraction_full 0.735
_diffrn_reflns_point_group_measured_fraction_max 0.731
_diffrn_reflns_theta_full 25.242
_diffrn_reflns_theta_max 25.682
_diffrn_reflns_theta_min 1.760
_exptl_absorpt_coefficient_mu 1.625
_exptl_absorpt_correction_type none
_exptl_crystal_colour colourless
_exptl_crystal_colour_primary colourless
_exptl_crystal_density_diffrn 1.375
_exptl_crystal_description block
_exptl_crystal_F_000 1104
_refine_diff_density_max 0.759
_refine_diff_density_min -0.506
_refine_diff_density_rms 0.095
_refine_ls_abs_structure_details
;
 Flack x determined using 827 quotients [(I+)-(I-)]/[(I+)+(I-)]
 (Parsons, Flack and Wagner, Acta Cryst. B69 (2013) 249-259).
;
_refine_ls_abs_structure_Flack 0.083(16)
_refine_ls_extinction_method none
_refine_ls_goodness_of_fit_ref 1.028
_refine_ls_hydrogen_treatment constr
_refine_ls_matrix_type full
_refine_ls_number_parameters 635
_refine_ls_number_reflns 7169
_refine_ls_number_restraints 1
_refine_ls_restrained_S_all 1.028
_refine_ls_R_factor_all 0.1595
_refine_ls_R_factor_gt 0.0858
_refine_ls_shift/su_max 0.000
_refine_ls_shift/su_mean 0.000
_refine_ls_structure_factor_coef Fsqd
_refine_ls_weighting_details 'w=1/[\s^2^(Fo^2^)+(0.1283P)^2^] where P=(Fo^2^+2Fc^2^)/3'
_refine_ls_weighting_scheme calc
_refine_ls_wR_factor_gt 0.2166
_refine_ls_wR_factor_ref 0.2591
_reflns_Friedel_coverage 0.420
_reflns_Friedel_fraction_full 0.454
_reflns_Friedel_fraction_max 0.447
_reflns_number_gt 3780
_reflns_number_total 7169
_reflns_threshold_expression 'I > 2\s(I)'
_cod_data_source_file jp7b09170_si_005.cif
_cod_data_source_block w
_cod_database_code 1554097
_shelx_space_group_comment
;
The symmetry employed for this shelxl refinement is uniquely defined
by the following loop, which should always be used as a source of
symmetry information in preference to the above space-group names.
They are only intended as comments.
;
_olex2_refinement_description
;
1. Fixed Uiso
 At 1.2 times of:
  All C(H) groups, All C(H,H) groups
 At 1.5 times of:
  All C(H,H,H) groups
2.a Ternary CH refined with riding coordinates:
 C5(H5), C33(H33)
2.b Secondary CH2 refined with riding coordinates:
 C14(H14A,H14B), C12(H12A,H12B), C8(H8A,H8B), C42(H42A,H42B), C40(H40A,H40B),
 C36(H36A,H36B)
2.c Aromatic/amide H refined with riding coordinates:
 C16(H16), C22(H22), C26(H26), C3(H3), C2(H2), C20(H20), C27(H27), C28(H28),
 C23(H23), C25(H25), C17(H17), C24(H24), C18(H18), C19(H19), C30(H30), C31(H31),
  C44(H44), C55(H55), C50(H50), C45(H45), C47(H47), C52(H52), C46(H46),
 C51(H51), C54(H54), C48(H48), C56(H56), C53(H53)
2.d Idealised Me refined as rotating group:
 C13(H13A,H13B,H13C), C9(H9A,H9B,H9C), C41(H41A,H41B,H41C), C37(H37A,H37B,H37C)
;
_shelx_shelxl_version_number 2014/7
_olex2_submission_special_instructions 'No special instructions were received'

loop_
_space_group_symop_operation_xyz
'x, y, z'
'-x, y+1/2, -z'

loop_
_atom_site_label
_atom_site_type_symbol
_atom_site_fract_x
_atom_site_fract_y
_atom_site_fract_z
_atom_site_U_iso_or_equiv
_atom_site_adp_type
_atom_site_occupancy
_atom_site_site_symmetry_order
_atom_site_calc_flag
_atom_site_refinement_flags_posn
Br1 Br -0.15974(16) 0.14245(12) 0.12085(17) 0.0925(7) Uani 1 1 d .
O1 O 0.6089(9) 0.0058(5) 0.0556(8) 0.064(3) Uani 1 1 d .
O2 O 0.4303(10) -0.0402(6) 0.0293(9) 0.071(3) Uani 1 1 d .
O4 O 0.4948(12) 0.1134(6) -0.0631(8) 0.078(3) Uani 1 1 d .
O3 O 0.5083(17) 0.2129(7) 0.0292(9) 0.121(6) Uani 1 1 d .
N1 N 0.4027(9) 0.0270(5) 0.2541(9) 0.046(3) Uani 1 1 d .
N2 N 0.4000(10) 0.1395(6) 0.3354(9) 0.053(3) Uani 1 1 d .
C15 C 0.4907(12) 0.1409(8) 0.4247(11) 0.054(3) Uani 1 1 d .
C21 C 0.4308(10) -0.0391(6) 0.2981(10) 0.039(3) Uani 1 1 d .
C7 C 0.4960(13) 0.0009(8) 0.0717(12) 0.055(4) Uani 1 1 d .
C1 C -0.0077(13) 0.1215(7) 0.1770(12) 0.056(4) Uani 1 1 d .
C16 C 0.6053(14) 0.1565(10) 0.4049(15) 0.080(5) Uani 1 1 d .
H16 H 0.6277 0.1648 0.3297 0.096 Uiso 1 1 calc R
C22 C 0.5442(13) -0.0610(8) 0.2980(12) 0.059(4) Uani 1 1 d .
H22 H 0.6032 -0.0336 0.2694 0.070 Uiso 1 1 calc R
C6 C 0.4551(12) 0.0524(7) 0.1591(12) 0.052(3) Uani 1 1 d .
C11 C 0.4915(15) 0.1444(10) 0.0221(15) 0.072(4) Uani 1 1 d .
C26 C 0.3432(14) -0.0779(7) 0.3460(12) 0.057(4) Uani 1 1 d .
H26 H 0.2671 -0.0610 0.3492 0.069 Uiso 1 1 calc R
C4 C 0.2169(11) 0.0901(7) 0.2626(10) 0.045(3) Uani 1 1 d .
C3 C 0.1642(12) 0.0537(7) 0.1753(13) 0.057(4) Uani 1 1 d .
H3 H 0.2047 0.0172 0.1443 0.069 Uiso 1 1 calc R
C2 C 0.0546(13) 0.0682(8) 0.1313(13) 0.062(4) Uani 1 1 d .
H2 H 0.0222 0.0425 0.0709 0.075 Uiso 1 1 calc R
C20 C 0.4590(16) 0.1259(7) 0.5383(12) 0.069(4) Uani 1 1 d .
H20 H 0.3818 0.1149 0.5543 0.083 Uiso 1 1 calc R
C27 C 0.1546(14) 0.1442(9) 0.3073(12) 0.068(4) Uani 1 1 d .
H27 H 0.1880 0.1697 0.3676 0.082 Uiso 1 1 calc R
C28 C 0.0429(15) 0.1611(8) 0.2637(14) 0.072(5) Uani 1 1 d .
H28 H 0.0031 0.1984 0.2926 0.087 Uiso 1 1 calc R
C10 C 0.4601(13) 0.1213(7) 0.1391(11) 0.058(4) Uani 1 1 d .
C5 C 0.3364(12) 0.0753(6) 0.3194(11) 0.049(3) Uani 1 1 d .
H5 H 0.3238 0.0557 0.3959 0.059 Uiso 1 1 calc R
C23 C 0.5697(13) -0.1275(9) 0.3433(12) 0.066(4) Uani 1 1 d .
H23 H 0.6462 -0.1440 0.3432 0.079 Uiso 1 1 calc R
C25 C 0.3703(17) -0.1418(8) 0.3888(13) 0.068(4) Uani 1 1 d .
H25 H 0.3115 -0.1684 0.4197 0.082 Uiso 1 1 calc R
C14 C 0.4229(15) 0.1700(7) 0.2241(11) 0.061(4) Uani 1 1 d .
H14A H 0.3521 0.1925 0.1950 0.073 Uiso 1 1 calc R
H14B H 0.4832 0.2046 0.2347 0.073 Uiso 1 1 calc R
C17 C 0.6872(17) 0.1602(12) 0.494(2) 0.103(7) Uani 1 1 d .
H17 H 0.7640 0.1724 0.4783 0.124 Uiso 1 1 calc R
C24 C 0.482(2) -0.1670(10) 0.3867(15) 0.083(5) Uani 1 1 d .
H24 H 0.4992 -0.2105 0.4146 0.099 Uiso 1 1 calc R
C12 C 0.528(3) 0.2513(13) -0.0854(18) 0.117(8) Uani 1 1 d .
H12A H 0.4885 0.2286 -0.1504 0.140 Uiso 1 1 calc R
H12B H 0.5007 0.2982 -0.0816 0.140 Uiso 1 1 calc R
C8 C 0.6512(19) -0.0339(12) -0.037(2) 0.120(9) Uani 1 1 d .
H8A H 0.5889 -0.0398 -0.0954 0.144 Uiso 1 1 calc R
H8B H 0.6737 -0.0787 -0.0086 0.144 Uiso 1 1 calc R
C13 C 0.651(3) 0.2476(16) -0.092(2) 0.143(10) Uani 1 1 d .
H13A H 0.6714 0.2418 -0.1708 0.214 Uiso 1 1 calc GR
H13B H 0.6794 0.2096 -0.0468 0.214 Uiso 1 1 calc GR
H13C H 0.6851 0.2890 -0.0619 0.214 Uiso 1 1 calc GR
C18 C 0.659(2) 0.1467(14) 0.601(2) 0.110(7) Uani 1 1 d .
H18 H 0.7153 0.1498 0.6601 0.131 Uiso 1 1 calc R
C19 C 0.545(2) 0.1278(9) 0.6258(17) 0.091(6) Uani 1 1 d .
H19 H 0.5261 0.1166 0.7010 0.109 Uiso 1 1 calc R
C9 C 0.750(2) -0.0022(13) -0.088(2) 0.141(11) Uani 1 1 d .
H9A H 0.7610 -0.0213 -0.1633 0.212 Uiso 1 1 calc GR
H9B H 0.8191 -0.0099 -0.0401 0.212 Uiso 1 1 calc GR
H9C H 0.7362 0.0460 -0.0952 0.212 Uiso 1 1 calc GR
Br2 Br 0.24706(15) 0.38266(14) 0.37595(16) 0.0998(8) Uani 1 1 d .
O7 O 0.9518(10) 0.2784(5) 0.4775(8) 0.068(3) Uani 1 1 d .
O5 O 1.0288(9) 0.4829(6) 0.4725(9) 0.073(3) Uani 1 1 d .
O6 O 0.8523(9) 0.5314(6) 0.4837(9) 0.069(3) Uani 1 1 d .
O8 O 0.9224(9) 0.3740(7) 0.5766(8) 0.076(3) Uani 1 1 d .
N4 N 0.8033(10) 0.3566(6) 0.1739(8) 0.051(3) Uani 1 1 d .
N3 N 0.8201(9) 0.4679(5) 0.2602(9) 0.047(3) Uani 1 1 d .
C33 C 0.7449(11) 0.4202(7) 0.1915(12) 0.049(3) Uani 1 1 d .
H33 H 0.7299 0.4410 0.1154 0.058 Uiso 1 1 calc R
C32 C 0.6261(12) 0.4091(7) 0.2461(10) 0.048(3) Uani 1 1 d .
C49 C 0.8577(12) 0.5303(7) 0.2137(10) 0.050(3) Uani 1 1 d .
C30 C 0.4724(14) 0.4445(10) 0.3691(13) 0.071(5) Uani 1 1 d .
H30 H 0.4444 0.4745 0.4239 0.085 Uiso 1 1 calc R
C31 C 0.5852(14) 0.4527(8) 0.3292(11) 0.058(4) Uani 1 1 d .
H31 H 0.6330 0.4875 0.3585 0.070 Uiso 1 1 calc R
C29 C 0.4023(13) 0.3925(8) 0.3282(13) 0.063(4) Uani 1 1 d .
C43 C 0.8944(12) 0.3584(7) 0.0937(12) 0.053(3) Uani 1 1 d .
C35 C 0.9179(14) 0.4909(8) 0.4455(12) 0.054(4) Uani 1 1 d .
C42 C 0.8308(13) 0.3247(7) 0.2845(11) 0.051(3) Uani 1 1 d .
H42A H 0.8882 0.2890 0.2731 0.061 Uiso 1 1 calc R
H42B H 0.7603 0.3032 0.3117 0.061 Uiso 1 1 calc R
C44 C 1.0083(13) 0.3403(8) 0.1192(13) 0.064(4) Uani 1 1 d .
H44 H 1.0322 0.3316 0.1954 0.077 Uiso 1 1 calc R
C55 C 0.5549(13) 0.3571(7) 0.2042(12) 0.057(4) Uani 1 1 d .
H55 H 0.5840 0.3267 0.1506 0.069 Uiso 1 1 calc R
C38 C 0.8774(10) 0.3718(8) 0.3764(9) 0.046(3) Uani 1 1 d .
C34 C 0.8742(10) 0.4383(7) 0.3567(11) 0.043(3) Uani 1 1 d .
C50 C 0.9727(14) 0.5493(9) 0.2179(12) 0.064(4) Uani 1 1 d .
H50 H 1.0291 0.5197 0.2492 0.076 Uiso 1 1 calc R
C45 C 1.0900(16) 0.3347(11) 0.030(2) 0.091(6) Uani 1 1 d .
H45 H 1.1653 0.3183 0.0462 0.110 Uiso 1 1 calc R
C47 C 0.9461(17) 0.3743(9) -0.1052(14) 0.075(5) Uani 1 1 d .
H47 H 0.9249 0.3866 -0.1806 0.090 Uiso 1 1 calc R
C52 C 0.925(2) 0.6562(9) 0.1214(16) 0.086(6) Uani 1 1 d .
H52 H 0.9484 0.6979 0.0914 0.103 Uiso 1 1 calc R
C46 C 1.0564(19) 0.3542(11) -0.0820(19) 0.094(6) Uani 1 1 d .
H46 H 1.1105 0.3533 -0.1403 0.113 Uiso 1 1 calc R
C51 C 1.0066(18) 0.6120(10) 0.1764(13) 0.080(5) Uani 1 1 d .
H51 H 1.0847 0.6253 0.1849 0.096 Uiso 1 1 calc R
C54 C 0.7743(15) 0.5742(8) 0.1616(13) 0.064(4) Uani 1 1 d .
H54 H 0.6953 0.5622 0.1595 0.077 Uiso 1 1 calc R
C39 C 0.9207(12) 0.3445(9) 0.4846(12) 0.060(4) Uani 1 1 d .
C48 C 0.8637(14) 0.3773(9) -0.0234(11) 0.066(4) Uani 1 1 d .
H48 H 0.7878 0.3916 -0.0430 0.079 Uiso 1 1 calc R
C56 C 0.4418(13) 0.3494(8) 0.2399(13) 0.062(4) Uani 1 1 d .
H56 H 0.3925 0.3165 0.2067 0.075 Uiso 1 1 calc R
C41 C 1.1221(18) 0.2540(12) 0.6023(15) 0.093(6) Uani 1 1 d .
H41A H 1.1618 0.2290 0.5441 0.140 Uiso 1 1 calc GR
H41B H 1.1454 0.2369 0.6773 0.140 Uiso 1 1 calc GR
H41C H 1.1422 0.3015 0.5973 0.140 Uiso 1 1 calc GR
C40 C 0.9926(18) 0.2458(10) 0.5840(16) 0.091(6) Uani 1 1 d .
H40A H 0.9733 0.1977 0.5810 0.109 Uiso 1 1 calc R
H40B H 0.9529 0.2658 0.6485 0.109 Uiso 1 1 calc R
C36 C 1.068(2) 0.5273(14) 0.574(2) 0.133(10) Uani 1 1 d .
H36A H 1.1012 0.5696 0.5465 0.160 Uiso 1 1 calc R
H36B H 1.0012 0.5383 0.6206 0.160 Uiso 1 1 calc R
C53 C 0.809(2) 0.6352(9) 0.1134(16) 0.084(5) Uani 1 1 d .
H53 H 0.7535 0.6626 0.0751 0.101 Uiso 1 1 calc R
C37 C 1.156(3) 0.4891(17) 0.642(2) 0.165(14) Uani 1 1 d .
H37A H 1.2316 0.4962 0.6113 0.247 Uiso 1 1 calc GR
H37B H 1.1367 0.4414 0.6399 0.247 Uiso 1 1 calc GR
H37C H 1.1562 0.5047 0.7210 0.247 Uiso 1 1 calc GR

loop_
_atom_site_aniso_label
_atom_site_aniso_U_11
_atom_site_aniso_U_22
_atom_site_aniso_U_33
_atom_site_aniso_U_23
_atom_site_aniso_U_13
_atom_site_aniso_U_12
Br1 0.0782(11) 0.1157(16) 0.0823(12) -0.0080(12) -0.0185(9) 0.0299(11)
O1 0.057(6) 0.067(7) 0.069(6) -0.026(5) 0.015(5) -0.016(5)
O2 0.084(7) 0.071(7) 0.059(6) -0.017(6) -0.002(5) -0.017(6)
O4 0.135(10) 0.071(7) 0.027(5) -0.008(5) -0.006(6) -0.033(7)
O3 0.241(17) 0.075(9) 0.048(6) 0.015(6) 0.016(9) -0.062(10)
N1 0.060(7) 0.032(6) 0.045(6) -0.003(5) 0.005(5) -0.003(5)
N2 0.072(7) 0.042(6) 0.044(6) 0.002(6) 0.001(5) -0.013(6)
C15 0.068(9) 0.037(7) 0.055(8) -0.011(7) -0.017(7) -0.002(7)
C21 0.044(7) 0.036(7) 0.035(6) -0.005(5) -0.008(5) -0.004(6)
C7 0.060(9) 0.056(9) 0.048(8) -0.012(7) -0.006(7) -0.015(8)
C1 0.065(9) 0.053(9) 0.048(8) -0.019(7) 0.000(7) 0.018(7)
C16 0.066(10) 0.098(14) 0.074(11) 0.007(10) -0.017(8) -0.014(10)
C22 0.057(9) 0.069(11) 0.049(8) -0.002(7) -0.008(7) -0.001(8)
C6 0.066(9) 0.040(8) 0.050(8) -0.002(6) -0.008(7) 0.001(7)
C11 0.093(11) 0.057(10) 0.065(11) 0.010(9) -0.008(9) -0.030(10)
C26 0.079(10) 0.042(9) 0.052(8) -0.013(7) 0.013(8) -0.008(8)
C4 0.058(8) 0.037(7) 0.040(7) 0.008(6) -0.001(6) 0.003(6)
C3 0.055(9) 0.048(8) 0.069(10) -0.017(8) 0.005(7) 0.006(7)
C2 0.067(10) 0.069(11) 0.049(8) -0.004(8) -0.006(7) 0.003(8)
C20 0.113(12) 0.048(10) 0.044(8) 0.001(7) -0.016(8) -0.017(9)
C27 0.091(10) 0.054(9) 0.058(8) -0.024(8) -0.026(8) 0.022(9)
C28 0.089(11) 0.057(11) 0.070(10) -0.002(8) 0.004(9) 0.027(9)
C10 0.085(10) 0.049(10) 0.040(7) -0.011(6) -0.007(7) -0.016(8)
C5 0.064(8) 0.034(7) 0.049(8) -0.006(6) -0.001(7) 0.000(7)
C23 0.059(9) 0.081(13) 0.056(8) -0.007(9) -0.015(7) 0.004(9)
C25 0.096(12) 0.048(10) 0.061(9) -0.012(7) -0.002(8) 0.004(9)
C14 0.100(11) 0.043(8) 0.040(7) 0.003(6) -0.006(8) -0.017(8)
C17 0.080(12) 0.104(17) 0.123(19) -0.005(14) -0.024(13) -0.005(11)
C24 0.116(15) 0.066(12) 0.065(10) -0.016(9) -0.019(10) 0.012(12)
C12 0.17(3) 0.112(19) 0.067(13) 0.009(12) 0.016(15) -0.037(18)
C8 0.099(14) 0.097(15) 0.17(2) -0.054(15) 0.066(15) -0.023(13)
C13 0.20(3) 0.14(2) 0.082(15) 0.027(15) 0.000(19) -0.04(2)
C18 0.103(17) 0.114(17) 0.109(18) 0.007(16) -0.038(14) 0.007(15)
C19 0.133(18) 0.061(12) 0.075(12) -0.004(9) -0.037(12) 0.008(12)
C9 0.15(2) 0.109(19) 0.18(2) -0.051(18) 0.09(2) -0.049(17)
Br2 0.0674(11) 0.151(2) 0.0808(12) 0.0045(14) 0.0054(9) -0.0188(13)
O7 0.108(8) 0.046(6) 0.047(5) 0.009(5) -0.017(6) 0.007(6)
O5 0.059(6) 0.089(8) 0.070(7) -0.030(6) -0.018(5) -0.001(6)
O6 0.075(7) 0.069(7) 0.061(6) -0.012(6) -0.007(5) 0.008(6)
O8 0.088(7) 0.100(9) 0.040(5) -0.007(6) -0.007(5) 0.006(7)
N4 0.068(7) 0.059(7) 0.027(5) -0.006(5) -0.011(5) 0.018(6)
N3 0.054(6) 0.039(6) 0.046(6) 0.000(5) -0.012(5) 0.005(5)
C33 0.054(8) 0.035(7) 0.056(8) -0.003(6) -0.012(7) 0.006(6)
C32 0.057(8) 0.050(8) 0.037(7) -0.013(6) -0.007(6) 0.000(6)
C49 0.068(9) 0.044(8) 0.038(7) -0.008(6) -0.007(6) 0.005(7)
C30 0.058(9) 0.104(14) 0.051(9) -0.029(9) 0.007(7) -0.006(9)
C31 0.086(11) 0.050(9) 0.038(7) -0.007(7) -0.003(7) -0.002(8)
C29 0.068(9) 0.052(9) 0.069(9) 0.009(8) -0.013(8) -0.006(8)
C43 0.054(8) 0.045(8) 0.061(9) -0.018(7) 0.005(7) 0.000(6)
C35 0.062(10) 0.055(9) 0.046(8) -0.012(7) -0.001(7) 0.002(8)
C42 0.066(8) 0.044(8) 0.042(7) -0.001(6) -0.007(6) 0.017(7)
C44 0.070(10) 0.063(10) 0.059(9) -0.007(7) -0.007(8) 0.001(8)
C55 0.067(9) 0.046(8) 0.057(8) -0.008(7) -0.006(7) -0.008(7)
C38 0.047(7) 0.063(10) 0.028(6) 0.005(6) -0.006(5) 0.015(7)
C34 0.031(6) 0.051(9) 0.045(7) 0.004(6) -0.003(5) 0.002(6)
C50 0.064(10) 0.075(11) 0.052(9) -0.009(8) 0.005(7) -0.006(8)
C45 0.068(11) 0.099(15) 0.108(16) -0.007(12) 0.023(11) 0.006(10)
C47 0.102(13) 0.054(10) 0.071(10) -0.018(9) 0.020(10) 0.009(10)
C52 0.134(17) 0.046(11) 0.079(12) 0.013(9) 0.009(12) -0.002(11)
C46 0.090(14) 0.109(16) 0.085(14) -0.033(12) 0.030(11) -0.010(12)
C51 0.103(13) 0.090(14) 0.047(9) -0.007(9) 0.012(9) -0.032(12)
C54 0.079(10) 0.056(10) 0.057(9) 0.008(8) 0.008(8) 0.005(8)
C39 0.053(8) 0.082(12) 0.043(8) 0.010(8) -0.006(6) 0.003(8)
C48 0.082(9) 0.071(11) 0.045(8) -0.002(8) 0.000(7) 0.000(9)
C56 0.065(10) 0.053(9) 0.068(10) 0.013(8) -0.012(8) -0.001(7)
C41 0.115(16) 0.104(15) 0.060(10) 0.019(10) -0.018(10) 0.002(12)
C40 0.128(16) 0.068(12) 0.074(11) 0.039(9) -0.039(11) -0.008(11)
C36 0.143(19) 0.13(2) 0.117(17) -0.076(16) -0.071(15) -0.005(17)
C53 0.123(16) 0.034(9) 0.094(12) 0.000(9) -0.018(11) 0.023(11)
C37 0.18(3) 0.17(3) 0.14(2) -0.07(2) -0.10(2) 0.08(2)

loop_
_atom_type_symbol
_atom_type_description
_atom_type_scat_dispersion_real
_atom_type_scat_dispersion_imag
_atom_type_scat_source
C C 0.0030 0.0020 'International Tables Vol C Tables 4.2.6.8 and 6.1.1.4'
H H 0.0000 0.0000 'International Tables Vol C Tables 4.2.6.8 and 6.1.1.4'
Br Br -0.2900 2.4600 'International Tables Vol C Tables 4.2.6.8 and 6.1.1.4'
N N 0.0060 0.0030 'International Tables Vol C Tables 4.2.6.8 and 6.1.1.4'
O O 0.0110 0.0060 'International Tables Vol C Tables 4.2.6.8 and 6.1.1.4'

loop_
_geom_angle_atom_site_label_1
_geom_angle_atom_site_label_2
_geom_angle_atom_site_label_3
_geom_angle
C7 O1 C8 115.3(13)
C11 O3 C12 116.9(15)
C21 N1 C5 121.7(10)
C6 N1 C21 121.5(10)
C6 N1 C5 115.7(11)
C15 N2 C5 116.7(11)
C15 N2 C14 118.9(12)
C14 N2 C5 110.2(10)
C16 C15 N2 123.4(13)
C16 C15 C20 118.7(14)
C20 C15 N2 117.8(13)
C22 C21 N1 119.2(12)
C22 C21 C26 121.6(13)
C26 C21 N1 119.0(11)
O1 C7 C6 111.9(12)
O2 C7 O1 126.5(14)
O2 C7 C6 121.4(14)
C2 C1 Br1 121.0(11)
C2 C1 C28 119.8(13)
C28 C1 Br1 119.2(10)
C15 C16 H16 119.4
C17 C16 C15 121.2(18)
C17 C16 H16 119.4
C21 C22 H22 121.1
C21 C22 C23 117.9(14)
C23 C22 H22 121.1
N1 C6 C7 116.7(12)
N1 C6 C10 121.2(12)
C10 C6 C7 121.8(13)
O4 C11 O3 124.0(15)
O4 C11 C10 129.3(15)
O3 C11 C10 106.5(14)
C21 C26 H26 120.4
C25 C26 C21 119.1(16)
C25 C26 H26 120.4
C3 C4 C27 117.3(12)
C3 C4 C5 126.0(12)
C27 C4 C5 116.6(12)
C4 C3 H3 118.5
C4 C3 C2 123.0(13)
C2 C3 H3 118.5
C1 C2 H2 120.2
C3 C2 C1 119.5(14)
C3 C2 H2 120.2
C15 C20 H20 120.6
C19 C20 C15 118.8(17)
C19 C20 H20 120.6
C4 C27 H27 119.3
C4 C27 C28 121.3(14)
C28 C27 H27 119.3
C1 C28 C27 119.0(14)
C1 C28 H28 120.5
C27 C28 H28 120.5
C6 C10 C11 117.9(13)
C6 C10 C14 121.3(13)
C14 C10 C11 120.4(14)
N1 C5 N2 111.4(10)
N1 C5 C4 112.1(11)
N1 C5 H5 108.1
N2 C5 C4 108.9(10)
N2 C5 H5 108.1
C4 C5 H5 108.1
C22 C23 H23 119.7
C24 C23 C22 120.6(15)
C24 C23 H23 119.7
C26 C25 H25 119.4
C24 C25 C26 121.2(18)
C24 C25 H25 119.4
N2 C14 H14A 108.9
N2 C14 H14B 108.9
C10 C14 N2 113.5(12)
C10 C14 H14A 108.9
C10 C14 H14B 108.9
H14A C14 H14B 107.7
C16 C17 H17 119.7
C18 C17 C16 121(2)
C18 C17 H17 119.7
C23 C24 C25 119.5(18)
C23 C24 H24 120.2
C25 C24 H24 120.2
O3 C12 H12A 111.6
O3 C12 H12B 111.6
H12A C12 H12B 109.4
C13 C12 O3 101(2)
C13 C12 H12A 111.6
C13 C12 H12B 111.6
O1 C8 H8A 109.3
O1 C8 H8B 109.3
O1 C8 C9 111.4(17)
H8A C8 H8B 108.0
C9 C8 H8A 109.3
C9 C8 H8B 109.3
C12 C13 H13A 109.5
C12 C13 H13B 109.5
C12 C13 H13C 109.5
H13A C13 H13B 109.5
H13A C13 H13C 109.5
H13B C13 H13C 109.5
C17 C18 H18 119.6
C17 C18 C19 121(2)
C19 C18 H18 119.6
C20 C19 C18 120(2)
C20 C19 H19 120.2
C18 C19 H19 120.2
C8 C9 H9A 109.5
C8 C9 H9B 109.5
C8 C9 H9C 109.5
H9A C9 H9B 109.5
H9A C9 H9C 109.5
H9B C9 H9C 109.5
C39 O7 C40 116.7(13)
C35 O5 C36 111.8(14)
C33 N4 C42 109.7(10)
C43 N4 C33 115.3(11)
C43 N4 C42 116.6(11)
C49 N3 C33 121.4(10)
C34 N3 C33 113.8(11)
C34 N3 C49 122.5(11)
N4 C33 N3 111.2(10)
N4 C33 H33 107.5
N4 C33 C32 110.9(11)
N3 C33 H33 107.5
N3 C33 C32 111.9(11)
C32 C33 H33 107.5
C31 C32 C33 121.7(12)
C31 C32 C55 119.5(13)
C55 C32 C33 118.6(11)
C50 C49 N3 122.0(13)
C50 C49 C54 119.0(14)
C54 C49 N3 119.0(13)
C31 C30 H30 119.8
C29 C30 H30 119.8
C29 C30 C31 120.4(14)
C32 C31 C30 120.0(14)
C32 C31 H31 120.0
C30 C31 H31 120.0
C30 C29 Br2 121.2(12)
C30 C29 C56 120.0(14)
C56 C29 Br2 118.6(12)
N4 C43 C48 117.7(12)
C44 C43 N4 124.3(13)
C44 C43 C48 117.9(13)
O5 C35 C34 111.8(12)
O6 C35 O5 127.7(13)
O6 C35 C34 120.5(13)
N4 C42 H42A 108.5
N4 C42 H42B 108.5
N4 C42 C38 115.1(12)
H42A C42 H42B 107.5
C38 C42 H42A 108.5
C38 C42 H42B 108.5
C43 C44 H44 119.8
C43 C44 C45 120.3(16)
C45 C44 H44 119.8
C32 C55 H55 119.3
C56 C55 C32 121.4(14)
C56 C55 H55 119.3
C34 C38 C42 118.6(11)
C34 C38 C39 121.6(13)
C39 C38 C42 119.7(13)
N3 C34 C35 112.7(12)
C38 C34 N3 124.1(12)
C38 C34 C35 122.9(12)
C49 C50 H50 119.6
C49 C50 C51 120.8(17)
C51 C50 H50 119.6
C44 C45 H45 120.3
C46 C45 C44 119.4(17)
C46 C45 H45 120.3
C46 C47 H47 118.6
C46 C47 C48 122.8(18)
C48 C47 H47 118.6
C51 C52 H52 121.3
C53 C52 H52 121.3
C53 C52 C51 117.5(16)
C45 C46 H46 120.2
C47 C46 C45 119.7(16)
C47 C46 H46 120.2
C50 C51 C52 121.2(17)
C50 C51 H51 119.4
C52 C51 H51 119.4
C49 C54 H54 119.8
C53 C54 C49 120.3(16)
C53 C54 H54 119.8
O7 C39 C38 112.9(13)
O8 C39 O7 121.1(13)
O8 C39 C38 125.9(16)
C43 C48 H48 120.2
C47 C48 C43 119.7(15)
C47 C48 H48 120.2
C29 C56 H56 120.8
C55 C56 C29 118.5(14)
C55 C56 H56 120.8
H41A C41 H41B 109.5
H41A C41 H41C 109.5
H41B C41 H41C 109.5
C40 C41 H41A 109.5
C40 C41 H41B 109.5
C40 C41 H41C 109.5
O7 C40 C41 111.1(15)
O7 C40 H40A 109.4
O7 C40 H40B 109.4
C41 C40 H40A 109.4
C41 C40 H40B 109.4
H40A C40 H40B 108.0
O5 C36 H36A 110.2
O5 C36 H36B 110.2
H36A C36 H36B 108.5
C37 C36 O5 108(2)
C37 C36 H36A 110.2
C37 C36 H36B 110.2
C52 C53 H53 119.5
C54 C53 C52 121.0(17)
C54 C53 H53 119.5
C36 C37 H37A 109.5
C36 C37 H37B 109.5
C36 C37 H37C 109.5
H37A C37 H37B 109.5
H37A C37 H37C 109.5
H37B C37 H37C 109.5

loop_
_geom_bond_atom_site_label_1
_geom_bond_atom_site_label_2
_geom_bond_distance
Br1 C1 1.876(15)
O1 C7 1.310(17)
O1 C8 1.42(2)
O2 C7 1.195(16)
O4 C11 1.160(19)
O3 C11 1.36(2)
O3 C12 1.55(2)
N1 C21 1.425(17)
N1 C6 1.364(17)
N1 C5 1.443(16)
N2 C15 1.438(16)
N2 C5 1.461(17)
N2 C14 1.452(17)
C15 C16 1.37(2)
C15 C20 1.407(19)
C21 C22 1.363(19)
C21 C26 1.385(19)
C7 C6 1.51(2)
C1 C2 1.38(2)
C1 C28 1.38(2)
C16 H16 0.9300
C16 C17 1.37(3)
C22 H22 0.9300
C22 C23 1.43(2)
C6 C10 1.37(2)
C11 C10 1.48(2)
C26 H26 0.9300
C26 C25 1.38(2)
C4 C3 1.361(19)
C4 C27 1.39(2)
C4 C5 1.520(19)
C3 H3 0.9300
C3 C2 1.36(2)
C2 H2 0.9300
C20 H20 0.9300
C20 C19 1.38(2)
C27 H27 0.9300
C27 C28 1.39(2)
C28 H28 0.9300
C10 C14 1.45(2)
C5 H5 0.9800
C23 H23 0.9300
C23 C24 1.37(2)
C25 H25 0.9300
C25 C24 1.37(3)
C14 H14A 0.9700
C14 H14B 0.9700
C17 H17 0.9300
C17 C18 1.32(3)
C24 H24 0.9300
C12 H12A 0.9700
C12 H12B 0.9700
C12 C13 1.41(4)
C8 H8A 0.9700
C8 H8B 0.9700
C8 C9 1.43(3)
C13 H13A 0.9600
C13 H13B 0.9600
C13 H13C 0.9600
C18 H18 0.9300
C18 C19 1.39(3)
C19 H19 0.9300
C9 H9A 0.9600
C9 H9B 0.9600
C9 H9C 0.9600
Br2 C29 1.882(16)
O7 C39 1.347(19)
O7 C40 1.451(18)
O5 C35 1.301(18)
O5 C36 1.52(2)
O6 C35 1.186(17)
O8 C39 1.211(17)
N4 C33 1.431(17)
N4 C43 1.417(18)
N4 C42 1.450(17)
N3 C33 1.481(16)
N3 C49 1.410(18)
N3 C34 1.385(16)
C33 H33 0.9800
C33 C32 1.529(19)
C32 C31 1.380(18)
C32 C55 1.381(18)
C49 C50 1.36(2)
C49 C54 1.40(2)
C30 H30 0.9300
C30 C31 1.39(2)
C30 C29 1.37(2)
C31 H31 0.9300
C29 C56 1.41(2)
C43 C44 1.37(2)
C43 C48 1.44(2)
C35 C34 1.529(19)
C42 H42A 0.9700
C42 H42B 0.9700
C42 C38 1.492(19)
C44 H44 0.9300
C44 C45 1.42(2)
C55 H55 0.9300
C55 C56 1.38(2)
C38 C34 1.32(2)
C38 C39 1.434(18)
C50 H50 0.9300
C50 C51 1.38(2)
C45 H45 0.9300
C45 C46 1.39(3)
C47 H47 0.9300
C47 C46 1.34(3)
C47 C48 1.36(2)
C52 H52 0.9300
C52 C51 1.41(3)
C52 C53 1.39(3)
C46 H46 0.9300
C51 H51 0.9300
C54 H54 0.9300
C54 C53 1.38(3)
C48 H48 0.9300
C56 H56 0.9300
C41 H41A 0.9600
C41 H41B 0.9600
C41 H41C 0.9600
C41 C40 1.49(3)
C40 H40A 0.9700
C40 H40B 0.9700
C36 H36A 0.9700
C36 H36B 0.9700
C36 C37 1.46(3)
C53 H53 0.9300
C37 H37A 0.9600
C37 H37B 0.9600
C37 H37C 0.9600

loop_
_geom_torsion_atom_site_label_1
_geom_torsion_atom_site_label_2
_geom_torsion_atom_site_label_3
_geom_torsion_atom_site_label_4
_geom_torsion
Br1 C1 C2 C3 -179.0(12)
Br1 C1 C28 C27 178.3(12)
O1 C7 C6 N1 -121.5(14)
O1 C7 C6 C10 64.5(18)
O2 C7 C6 N1 55(2)
O2 C7 C6 C10 -118.8(17)
O4 C11 C10 C6 14(3)
O4 C11 C10 C14 -159.0(18)
O3 C11 C10 C6 -170.9(16)
O3 C11 C10 C14 16(2)
N1 C21 C22 C23 179.7(11)
N1 C21 C26 C25 -179.9(12)
N1 C6 C10 C11 -165.4(13)
N1 C6 C10 C14 7(2)
N2 C15 C16 C17 177.0(18)
N2 C15 C20 C19 -179.2(14)
C15 N2 C5 N1 -79.5(14)
C15 N2 C5 C4 156.4(11)
C15 N2 C14 C10 96.4(16)
C15 C16 C17 C18 2(3)
C15 C20 C19 C18 2(3)
C21 N1 C6 C7 28.2(18)
C21 N1 C6 C10 -157.7(13)
C21 N1 C5 N2 123.8(12)
C21 N1 C5 C4 -113.8(13)
C21 C22 C23 C24 -1(2)
C21 C26 C25 C24 1(2)
C7 O1 C8 C9 149(2)
C7 C6 C10 C11 8(2)
C7 C6 C10 C14 -178.8(14)
C16 C15 C20 C19 0(2)
C16 C17 C18 C19 1(4)
C22 C21 C26 C25 -3.6(19)
C22 C23 C24 C25 -1(2)
C6 N1 C21 C22 38.6(17)
C6 N1 C21 C26 -145.1(12)
C6 N1 C5 N2 -44.2(15)
C6 N1 C5 C4 78.1(13)
C6 C10 C14 N2 10(2)
C11 O3 C12 C13 -90(3)
C11 C10 C14 N2 -177.6(14)
C26 C21 C22 C23 3.5(19)
C26 C25 C24 C23 1(2)
C4 C3 C2 C1 -1(2)
C4 C27 C28 C1 2(2)
C3 C4 C27 C28 -1(2)
C3 C4 C5 N1 13.3(18)
C3 C4 C5 N2 137.1(13)
C2 C1 C28 C27 -3(2)
C20 C15 C16 C17 -3(3)
C27 C4 C3 C2 0(2)
C27 C4 C5 N1 -169.4(12)
C27 C4 C5 N2 -45.6(16)
C28 C1 C2 C3 2(2)
C5 N1 C21 C22 -128.8(12)
C5 N1 C21 C26 47.6(16)
C5 N1 C6 C7 -163.7(12)
C5 N1 C6 C10 10.4(19)
C5 N2 C15 C16 122.1(16)
C5 N2 C15 C20 -58.4(16)
C5 N2 C14 C10 -42.3(17)
C5 C4 C3 C2 177.3(14)
C5 C4 C27 C28 -178.3(14)
C14 N2 C15 C16 -14(2)
C14 N2 C15 C20 165.5(12)
C14 N2 C5 N1 60.2(14)
C14 N2 C5 C4 -63.9(14)
C17 C18 C19 C20 -3(4)
C12 O3 C11 O4 3(3)
C12 O3 C11 C10 -172.9(19)
C8 O1 C7 O2 12(2)
C8 O1 C7 C6 -171.3(16)
Br2 C29 C56 C55 179.3(11)
O5 C35 C34 N3 -126.0(12)
O5 C35 C34 C38 60.6(17)
O6 C35 C34 N3 56.0(18)
O6 C35 C34 C38 -117.4(16)
N4 C33 C32 C31 141.4(13)
N4 C33 C32 C55 -43.7(16)
N4 C43 C44 C45 171.4(15)
N4 C43 C48 C47 -174.6(14)
N4 C42 C38 C34 9.5(18)
N4 C42 C38 C39 -172.5(11)
N3 C33 C32 C31 16.5(17)
N3 C33 C32 C55 -168.5(12)
N3 C49 C50 C51 -177.1(13)
N3 C49 C54 C53 -178.8(14)
C33 N4 C43 C44 122.2(14)
C33 N4 C43 C48 -61.0(16)
C33 N4 C42 C38 -42.6(15)
C33 N3 C49 C50 -128.9(13)
C33 N3 C49 C54 51.1(17)
C33 N3 C34 C35 -161.6(11)
C33 N3 C34 C38 11.7(17)
C33 C32 C31 C30 174.1(14)
C33 C32 C55 C56 -172.3(13)
C32 C55 C56 C29 -5(2)
C49 N3 C33 N4 117.2(13)
C49 N3 C33 C32 -118.1(13)
C49 N3 C34 C35 35.4(16)
C49 N3 C34 C38 -151.3(12)
C49 C50 C51 C52 -4(2)
C49 C54 C53 C52 -4(3)
C30 C29 C56 C55 6(2)
C31 C32 C55 C56 3(2)
C31 C30 C29 Br2 -177.3(12)
C31 C30 C29 C56 -4(2)
C29 C30 C31 C32 1(2)
C43 N4 C33 N3 -73.3(14)
C43 N4 C33 C32 161.5(11)
C43 N4 C42 C38 90.8(14)
C43 C44 C45 C46 6(3)
C35 O5 C36 C37 145(2)
C42 N4 C33 N3 60.8(14)
C42 N4 C33 C32 -64.4(14)
C42 N4 C43 C44 -8.7(19)
C42 N4 C43 C48 168.1(12)
C42 C38 C34 N3 6.4(19)
C42 C38 C34 C35 179.1(12)
C42 C38 C39 O7 21.7(17)
C42 C38 C39 O8 -152.8(14)
C44 C43 C48 C47 2(2)
C44 C45 C46 C47 -4(3)
C55 C32 C31 C30 -1(2)
C34 N3 C33 N4 -46.0(14)
C34 N3 C33 C32 78.6(13)
C34 N3 C49 C50 32.8(18)
C34 N3 C49 C54 -147.1(12)
C34 C38 C39 O7 -160.4(12)
C34 C38 C39 O8 25(2)
C50 C49 C54 C53 1(2)
C46 C47 C48 C43 0(3)
C51 C52 C53 C54 2(3)
C54 C49 C50 C51 3(2)
C39 O7 C40 C41 -89(2)
C39 C38 C34 N3 -171.5(11)
C39 C38 C34 C35 1.2(19)
C48 C43 C44 C45 -5(2)
C48 C47 C46 C45 1(3)
C40 O7 C39 O8 -3(2)
C40 O7 C39 C38 -177.8(13)
C36 O5 C35 O6 7(2)
C36 O5 C35 C34 -170.9(17)
C53 C52 C51 C50 2(3)
